data_7107451
loop_
_publ_author_name
'De Wang'
'Yin Wei'
'Min Shi'

_publ_section_title
;
 Construction of adjacent spiro-quaternary and tertiary stereocenters
 through phosphine-catalyzed asymmetric [3+2] annulation of allenoates
 with alkylidene azlactones
;
_journal_name_full Chem.Commun.
_journal_page_first 2764
_journal_paper_doi 10.1039/c2cc17709a
_journal_volume 48
_journal_year 2012
_chemical_absolute_configuration ad
_chemical_formula_sum 'C27 H20 Br N O4'
_chemical_formula_weight 502.35
_chemical_name_systematic
;
?
;
_space_group_IT_number 4
_symmetry_cell_setting monoclinic
_symmetry_space_group_name_Hall 'P 2yb'
_symmetry_space_group_name_H-M 'P 1 21 1'
_atom_sites_solution_hydrogens geom
_atom_sites_solution_primary direct
_atom_sites_solution_secondary difmap
_audit_creation_method SHELXL-97
_cell_angle_alpha 90.00
_cell_angle_beta 111.831(2)
_cell_angle_gamma 90.00
_cell_formula_units_Z 2
_cell_length_a 13.1287(16)
_cell_length_b 5.9348(7)
_cell_length_c 15.3288(19)
_cell_measurement_reflns_used 2087
_cell_measurement_temperature 293(2)
_cell_measurement_theta_max 46.835
_cell_measurement_theta_min 5.246
_cell_volume 1108.7(2)
_computing_cell_refinement 'Bruker SMART'
_computing_data_collection 'Bruker SMART'
_computing_data_reduction 'Bruker SHELXTL'
_computing_molecular_graphics 'Bruker SHELXTL'
_computing_publication_material 'Bruker SHELXTL'
_computing_structure_refinement 'SHELXL-97 (Sheldrick, 1997)'
_computing_structure_solution 'SHELXS-97 (Sheldrick, 1990)'
_diffrn_ambient_temperature 293(2)
_diffrn_measured_fraction_theta_full 0.989
_diffrn_measured_fraction_theta_max 0.989
_diffrn_measurement_device_type 'CCD area detector'
_diffrn_measurement_method 'phi and omega scans'
_diffrn_radiation_monochromator graphite
_diffrn_radiation_source 'fine-focus sealed tube'
_diffrn_radiation_type MoK\a
_diffrn_radiation_wavelength 0.71073
_diffrn_reflns_av_R_equivalents 0.0229
_diffrn_reflns_av_sigmaI/netI 0.0733
_diffrn_reflns_limit_h_max 16
_diffrn_reflns_limit_h_min -13
_diffrn_reflns_limit_k_max 7
_diffrn_reflns_limit_k_min -7
_diffrn_reflns_limit_l_max 18
_diffrn_reflns_limit_l_min -18
_diffrn_reflns_number 6054
_diffrn_reflns_theta_full 25.99
_diffrn_reflns_theta_max 25.99
_diffrn_reflns_theta_min 1.67
_exptl_absorpt_coefficient_mu 1.889
_exptl_absorpt_correction_T_max 1.00000
_exptl_absorpt_correction_T_min 0.75475
_exptl_absorpt_correction_type empirical
_exptl_absorpt_process_details sadabs
_exptl_crystal_colour colorless
_exptl_crystal_density_diffrn 1.505
_exptl_crystal_density_method 'not measured'
_exptl_crystal_description prismatic
_exptl_crystal_F_000 512
_exptl_crystal_size_max 0.257
_exptl_crystal_size_mid 0.069
_exptl_crystal_size_min 0.057
_refine_diff_density_max 0.389
_refine_diff_density_min -0.182
_refine_diff_density_rms 0.041
_refine_ls_abs_structure_details 'Flack H D (1983), Acta Cryst. A39, 876-881'
_refine_ls_abs_structure_Flack -0.002(7)
_refine_ls_extinction_method none
_refine_ls_goodness_of_fit_ref 0.873
_refine_ls_hydrogen_treatment constr
_refine_ls_matrix_type full
_refine_ls_number_parameters 298
_refine_ls_number_reflns 3963
_refine_ls_number_restraints 1
_refine_ls_restrained_S_all 0.873
_refine_ls_R_factor_all 0.0435
_refine_ls_R_factor_gt 0.0349
_refine_ls_shift/su_max 0.001
_refine_ls_shift/su_mean 0.000
_refine_ls_structure_factor_coef Fsqd
_refine_ls_weighting_details 'calc w=1/[\s^2^(Fo^2^)+(0.0000P)^2^+0.0000P] where P=(Fo^2^+2Fc^2^)/3'
_refine_ls_weighting_scheme calc
_refine_ls_wR_factor_gt 0.0723
_refine_ls_wR_factor_ref 0.0765
_reflns_number_gt 3355
_reflns_number_total 3963
_reflns_threshold_expression >2sigma(I)
_cod_data_source_file c2cc17709a.txt
_cod_data_source_block cd211471
_cod_original_sg_symbol_H-M P2(1)
_cod_database_code 7107451

loop_
_symmetry_equiv_pos_as_xyz
'x, y, z'
'-x, y+1/2, -z'

loop_
_atom_site_label
_atom_site_type_symbol
_atom_site_fract_x
_atom_site_fract_y
_atom_site_fract_z
_atom_site_U_iso_or_equiv
_atom_site_adp_type
_atom_site_occupancy
_atom_site_symmetry_multiplicity
_atom_site_calc_flag
_atom_site_refinement_flags
Br1 Br 1.13012(3) 1.57016(8) 0.05103(2) 0.06740(14) Uani 1 1 d .
N1 N 0.80223(18) 0.8696(4) 0.19184(14) 0.0311(5) Uani 1 1 d .
O1 O 0.73190(18) 1.3377(4) 0.29940(15) 0.0485(6) Uani 1 1 d .
O2 O 0.68377(15) 1.1641(3) 0.15897(12) 0.0376(5) Uani 1 1 d .
O3 O 0.63491(17) 0.8430(4) 0.30512(14) 0.0471(5) Uani 1 1 d .
O4 O 0.73130(16) 0.6649(3) 0.43974(12) 0.0400(5) Uani 1 1 d .
C1 C 0.7456(2) 1.1884(5) 0.25301(19) 0.0354(7) Uani 1 1 d .
C2 C 0.7215(2) 0.9683(5) 0.13114(19) 0.0314(6) Uani 1 1 d .
C3 C 0.8289(2) 1.0001(5) 0.27909(17) 0.0304(6) Uani 1 1 d .
C4 C 0.9498(2) 1.0859(6) 0.31957(16) 0.0345(6) Uani 1 1 d .
H4 H 0.9519 1.2047 0.3646 0.041 Uiso 1 1 calc R
C5 C 1.0110(2) 0.8844(6) 0.37866(19) 0.0422(7) Uani 1 1 d .
H5A H 1.0333 0.7782 0.3410 0.051 Uiso 1 1 calc R
H5B H 1.0753 0.9329 0.4314 0.051 Uiso 1 1 calc R
C6 C 0.9273(3) 0.7848(6) 0.41086(19) 0.0424(8) Uani 1 1 d .
H6 H 0.9437 0.6876 0.4619 0.051 Uiso 1 1 calc R
C7 C 0.8266(2) 0.8500(5) 0.35878(18) 0.0343(6) Uani 1 1 d .
C8 C 0.7211(2) 0.7871(5) 0.36397(19) 0.0351(7) Uani 1 1 d .
C9 C 0.6281(2) 0.5844(8) 0.44272(19) 0.0514(8) Uani 1 1 d .
H9A H 0.5874 0.5032 0.3854 0.062 Uiso 1 1 calc R
H9B H 0.5839 0.7111 0.4477 0.062 Uiso 1 1 calc R
C10 C 0.6512(2) 0.4328(6) 0.5253(2) 0.0399(7) Uani 1 1 d .
C11 C 0.6157(3) 0.4880(6) 0.5968(2) 0.0540(9) Uani 1 1 d .
H11 H 0.5794 0.6236 0.5947 0.065 Uiso 1 1 calc R
C12 C 0.6342(3) 0.3415(8) 0.6717(2) 0.0638(11) Uani 1 1 d .
H12 H 0.6099 0.3795 0.7195 0.077 Uiso 1 1 calc R
C13 C 0.6872(3) 0.1437(8) 0.6758(3) 0.0690(13) Uani 1 1 d .
H13 H 0.6991 0.0465 0.7262 0.083 Uiso 1 1 calc R
C14 C 0.7234(3) 0.0870(8) 0.6053(2) 0.0623(9) Uani 1 1 d .
H14 H 0.7606 -0.0481 0.6084 0.075 Uiso 1 1 calc R
C15 C 0.7048(3) 0.2299(6) 0.5302(2) 0.0513(9) Uani 1 1 d .
H15 H 0.7285 0.1896 0.4823 0.062 Uiso 1 1 calc R
C16 C 0.6622(2) 0.9021(5) 0.03339(18) 0.0339(6) Uani 1 1 d .
C17 C 0.6830(3) 0.6932(6) 0.0038(2) 0.0429(7) Uani 1 1 d .
H17 H 0.7325 0.5956 0.0461 0.051 Uiso 1 1 calc R
C18 C 0.6293(3) 0.6295(6) -0.0896(2) 0.0513(10) Uani 1 1 d .
H18 H 0.6431 0.4892 -0.1099 0.062 Uiso 1 1 calc R
C19 C 0.5565(3) 0.7731(7) -0.1514(2) 0.0553(10) Uani 1 1 d .
H19 H 0.5213 0.7305 -0.2138 0.066 Uiso 1 1 calc R
C20 C 0.5345(3) 0.9815(7) -0.1219(2) 0.0539(10) Uani 1 1 d .
H20 H 0.4847 1.0782 -0.1643 0.065 Uiso 1 1 calc R
C21 C 0.5870(2) 1.0458(7) -0.02888(17) 0.0425(7) Uani 1 1 d .
H21 H 0.5717 1.1847 -0.0085 0.051 Uiso 1 1 calc R
C22 C 0.9924(2) 1.1921(5) 0.25045(18) 0.0329(6) Uani 1 1 d .
C23 C 1.0781(2) 1.1016(6) 0.22946(19) 0.0443(7) Uani 1 1 d .
H23 H 1.1089 0.9649 0.2560 0.053 Uiso 1 1 calc R
C24 C 1.1182(3) 1.2125(6) 0.1693(2) 0.0492(8) Uani 1 1 d .
H24 H 1.1751 1.1501 0.1551 0.059 Uiso 1 1 calc R
C25 C 1.0737(2) 1.4136(6) 0.13139(19) 0.0420(7) Uani 1 1 d .
C26 C 0.9881(2) 1.5080(5) 0.1496(2) 0.0422(7) Uani 1 1 d .
H26 H 0.9570 1.6435 0.1219 0.051 Uiso 1 1 calc R
C27 C 0.9494(2) 1.3956(5) 0.2103(2) 0.0424(7) Uani 1 1 d .
H27 H 0.8926 1.4595 0.2243 0.051 Uiso 1 1 calc R

loop_
_atom_site_aniso_label
_atom_site_aniso_U_11
_atom_site_aniso_U_22
_atom_site_aniso_U_33
_atom_site_aniso_U_23
_atom_site_aniso_U_13
_atom_site_aniso_U_12
Br1 0.0710(2) 0.0762(3) 0.0699(2) 0.0201(2) 0.0435(2) 0.0101(2)
N1 0.0308(12) 0.0323(13) 0.0289(11) -0.0014(10) 0.0096(10) 0.0037(10)
O1 0.0562(14) 0.0374(13) 0.0531(12) -0.0121(11) 0.0218(11) 0.0090(11)
O2 0.0368(11) 0.0360(12) 0.0360(10) -0.0003(9) 0.0088(9) 0.0118(9)
O3 0.0394(12) 0.0541(15) 0.0428(11) 0.0095(11) 0.0094(10) 0.0070(11)
O4 0.0403(11) 0.0454(13) 0.0343(9) 0.0020(9) 0.0139(9) -0.0037(9)
C1 0.0360(16) 0.0346(17) 0.0357(15) -0.0017(14) 0.0133(13) -0.0012(14)
C2 0.0329(15) 0.0292(15) 0.0326(14) 0.0011(12) 0.0127(13) -0.0003(12)
C3 0.0322(14) 0.0311(16) 0.0274(13) -0.0031(11) 0.0106(11) 0.0044(11)
C4 0.0351(14) 0.0341(15) 0.0305(12) -0.0046(15) 0.0080(11) 0.0029(15)
C5 0.0345(16) 0.049(2) 0.0343(15) 0.0000(14) 0.0023(13) 0.0047(15)
C6 0.0477(19) 0.045(2) 0.0295(14) 0.0033(14) 0.0081(14) 0.0004(15)
C7 0.0412(16) 0.0314(17) 0.0284(13) -0.0028(12) 0.0107(13) -0.0003(13)
C8 0.0431(18) 0.0317(17) 0.0304(14) -0.0079(13) 0.0136(14) -0.0017(14)
C9 0.0412(16) 0.063(2) 0.0498(16) 0.008(2) 0.0164(14) -0.0045(19)
C10 0.0345(16) 0.045(2) 0.0384(15) -0.0021(14) 0.0117(13) -0.0093(14)
C11 0.0497(19) 0.057(2) 0.0595(19) -0.0067(17) 0.0258(16) -0.0060(16)
C12 0.064(2) 0.091(3) 0.0424(18) -0.001(2) 0.0263(18) -0.014(2)
C13 0.062(2) 0.085(4) 0.052(2) 0.019(2) 0.0110(18) -0.021(2)
C14 0.058(2) 0.048(2) 0.074(2) 0.007(2) 0.0168(18) 0.001(2)
C15 0.055(2) 0.049(2) 0.0533(19) -0.0045(17) 0.0239(17) -0.0041(17)
C16 0.0303(14) 0.0395(17) 0.0306(14) -0.0010(13) 0.0098(12) -0.0048(13)
C17 0.0465(18) 0.0449(19) 0.0377(15) -0.0018(14) 0.0161(14) 0.0000(15)
C18 0.0553(19) 0.059(3) 0.0384(16) -0.0141(16) 0.0161(15) -0.0132(17)
C19 0.049(2) 0.081(3) 0.0277(15) -0.0019(18) 0.0042(15) -0.018(2)
C20 0.0415(19) 0.073(3) 0.0364(17) 0.0098(17) 0.0015(15) 0.0024(17)
C21 0.0413(15) 0.046(2) 0.0379(14) 0.0030(17) 0.0125(13) 0.0005(17)
C22 0.0304(15) 0.0290(15) 0.0354(14) -0.0038(12) 0.0076(12) 0.0007(12)
C23 0.0418(16) 0.040(2) 0.0514(16) 0.0058(16) 0.0180(14) 0.0121(16)
C24 0.0411(18) 0.051(2) 0.0606(19) 0.0051(17) 0.0253(16) 0.0107(16)
C25 0.0400(17) 0.047(2) 0.0389(15) 0.0053(15) 0.0143(14) -0.0033(15)
C26 0.0408(16) 0.0362(19) 0.0487(16) 0.0055(13) 0.0158(14) 0.0070(13)
C27 0.0371(16) 0.0417(19) 0.0515(17) -0.0053(16) 0.0199(14) 0.0050(15)

loop_
_atom_type_symbol
_atom_type_description
_atom_type_scat_dispersion_real
_atom_type_scat_dispersion_imag
_atom_type_scat_source
C C 0.0033 0.0016 'International Tables Vol C Tables 4.2.6.8 and 6.1.1.4'
H H 0.0000 0.0000 'International Tables Vol C Tables 4.2.6.8 and 6.1.1.4'
N N 0.0061 0.0033 'International Tables Vol C Tables 4.2.6.8 and 6.1.1.4'
O O 0.0106 0.0060 'International Tables Vol C Tables 4.2.6.8 and 6.1.1.4'
Br Br -0.2901 2.4595 'International Tables Vol C Tables 4.2.6.8 and 6.1.1.4'

loop_
_geom_angle_atom_site_label_1
_geom_angle_atom_site_label_2
_geom_angle_atom_site_label_3
_geom_angle
C2 N1 C3 106.0(2)
C1 O2 C2 105.7(2)
C8 O4 C9 114.4(2)
O1 C1 O2 122.9(3)
O1 C1 C3 130.4(3)
O2 C1 C3 106.7(2)
N1 C2 O2 117.3(2)
N1 C2 C16 127.6(3)
O2 C2 C16 115.1(2)
N1 C3 C1 104.2(2)
N1 C3 C7 110.7(2)
C1 C3 C7 114.7(2)
N1 C3 C4 113.4(2)
C1 C3 C4 113.2(2)
C7 C3 C4 101.1(2)
C22 C4 C5 119.4(2)
C22 C4 C3 116.48(19)
C5 C4 C3 102.3(2)
C22 C4 H4 105.9
C5 C4 H4 105.9
C3 C4 H4 105.9
C6 C5 C4 102.5(2)
C6 C5 H5A 111.3
C4 C5 H5A 111.3
C6 C5 H5B 111.3
C4 C5 H5B 111.3
H5A C5 H5B 109.2
C7 C6 C5 112.3(3)
C7 C6 H6 123.8
C5 C6 H6 123.8
C6 C7 C8 130.2(3)
C6 C7 C3 110.0(3)
C8 C7 C3 119.6(2)
O3 C8 O4 124.4(3)
O3 C8 C7 122.3(3)
O4 C8 C7 113.3(2)
O4 C9 C10 109.1(2)
O4 C9 H9A 109.9
C10 C9 H9A 109.9
O4 C9 H9B 109.9
C10 C9 H9B 109.9
H9A C9 H9B 108.3
C11 C10 C15 118.6(3)
C11 C10 C9 120.6(3)
C15 C10 C9 120.7(3)
C10 C11 C12 120.1(4)
C10 C11 H11 120.0
C12 C11 H11 120.0
C13 C12 C11 120.7(3)
C13 C12 H12 119.6
C11 C12 H12 119.6
C12 C13 C14 119.8(4)
C12 C13 H13 120.1
C14 C13 H13 120.1
C13 C14 C15 120.0(4)
C13 C14 H14 120.0
C15 C14 H14 120.0
C14 C15 C10 120.7(3)
C14 C15 H15 119.6
C10 C15 H15 119.6
C17 C16 C21 120.3(3)
C17 C16 C2 118.9(3)
C21 C16 C2 120.9(3)
C16 C17 C18 119.7(3)
C16 C17 H17 120.2
C18 C17 H17 120.2
C19 C18 C17 120.0(3)
C19 C18 H18 120.0
C17 C18 H18 120.0
C18 C19 C20 120.6(3)
C18 C19 H19 119.7
C20 C19 H19 119.7
C19 C20 C21 119.9(3)
C19 C20 H20 120.1
C21 C20 H20 120.1
C16 C21 C20 119.6(3)
C16 C21 H21 120.2
C20 C21 H21 120.2
C27 C22 C23 118.0(3)
C27 C22 C4 118.9(3)
C23 C22 C4 123.0(3)
C24 C23 C22 120.8(3)
C24 C23 H23 119.6
C22 C23 H23 119.6
C25 C24 C23 119.5(3)
C25 C24 H24 120.3
C23 C24 H24 120.3
C24 C25 C26 121.6(3)
C24 C25 Br1 119.8(2)
C26 C25 Br1 118.5(2)
C25 C26 C27 118.2(3)
C25 C26 H26 120.9
C27 C26 H26 120.9
C22 C27 C26 122.0(3)
C22 C27 H27 119.0
C26 C27 H27 119.0

loop_
_geom_bond_atom_site_label_1
_geom_bond_atom_site_label_2
_geom_bond_distance
Br1 C25 1.899(3)
N1 C2 1.265(3)
N1 C3 1.471(3)
O1 C1 1.191(3)
O2 C1 1.374(3)
O2 C2 1.391(3)
O3 C8 1.202(3)
O4 C8 1.333(3)
O4 C9 1.454(4)
C1 C3 1.509(4)
C2 C16 1.462(4)
C3 C7 1.521(4)
C3 C4 1.559(4)
C4 C22 1.508(4)
C4 C5 1.535(4)
C4 H4 0.9800
C5 C6 1.485(4)
C5 H5A 0.9700
C5 H5B 0.9700
C6 C7 1.322(4)
C6 H6 0.9300
C7 C8 1.465(4)
C9 C10 1.489(4)
C9 H9A 0.9700
C9 H9B 0.9700
C10 C11 1.379(4)
C10 C15 1.383(5)
C11 C12 1.388(5)
C11 H11 0.9300
C12 C13 1.354(6)
C12 H12 0.9300
C13 C14 1.375(5)
C13 H13 0.9300
C14 C15 1.377(5)
C14 H14 0.9300
C15 H15 0.9300
C16 C17 1.381(4)
C16 C21 1.383(4)
C17 C18 1.393(4)
C17 H17 0.9300
C18 C19 1.365(5)
C18 H18 0.9300
C19 C20 1.384(5)
C19 H19 0.9300
C20 C21 1.386(4)
C20 H20 0.9300
C21 H21 0.9300
C22 C27 1.378(4)
C22 C23 1.388(4)
C23 C24 1.386(4)
C23 H23 0.9300
C24 C25 1.361(5)
C24 H24 0.9300
C25 C26 1.373(4)
C26 C27 1.386(4)
C26 H26 0.9300
C27 H27 0.9300

loop_
_geom_torsion_atom_site_label_1
_geom_torsion_atom_site_label_2
_geom_torsion_atom_site_label_3
_geom_torsion_atom_site_label_4
_geom_torsion
C2 O2 C1 O1 -177.9(3)
C2 O2 C1 C3 3.5(3)
C3 N1 C2 O2 2.1(3)
C3 N1 C2 C16 -178.4(3)
C1 O2 C2 N1 -3.7(3)
C1 O2 C2 C16 176.7(2)
C2 N1 C3 C1 0.3(3)
C2 N1 C3 C7 124.1(3)
C2 N1 C3 C4 -123.2(3)
O1 C1 C3 N1 179.1(3)
O2 C1 C3 N1 -2.4(3)
O1 C1 C3 C7 57.9(4)
O2 C1 C3 C7 -123.5(2)
O1 C1 C3 C4 -57.3(4)
O2 C1 C3 C4 121.2(2)
N1 C3 C4 C22 46.0(3)
C1 C3 C4 C22 -72.3(3)
C7 C3 C4 C22 164.5(3)
N1 C3 C4 C5 -86.0(2)
C1 C3 C4 C5 155.6(2)
C7 C3 C4 C5 32.5(2)
C22 C4 C5 C6 -161.7(2)
C3 C4 C5 C6 -31.5(3)
C4 C5 C6 C7 19.2(3)
C5 C6 C7 C8 177.8(3)
C5 C6 C7 C3 2.5(3)
N1 C3 C7 C6 97.9(3)
C1 C3 C7 C6 -144.6(3)
C4 C3 C7 C6 -22.5(3)
N1 C3 C7 C8 -78.0(3)
C1 C3 C7 C8 39.5(3)
C4 C3 C7 C8 161.6(2)
C9 O4 C8 O3 5.1(4)
C9 O4 C8 C7 -175.2(3)
C6 C7 C8 O3 -172.0(3)
C3 C7 C8 O3 2.9(4)
C6 C7 C8 O4 8.3(4)
C3 C7 C8 O4 -176.8(2)
C8 O4 C9 C10 174.5(3)
O4 C9 C10 C11 117.4(3)
O4 C9 C10 C15 -65.1(4)
C15 C10 C11 C12 0.1(5)
C9 C10 C11 C12 177.6(3)
C10 C11 C12 C13 0.2(6)
C11 C12 C13 C14 0.1(6)
C12 C13 C14 C15 -0.7(5)
C13 C14 C15 C10 1.0(5)
C11 C10 C15 C14 -0.6(5)
C9 C10 C15 C14 -178.2(3)
N1 C2 C16 C17 10.2(5)
O2 C2 C16 C17 -170.3(2)
N1 C2 C16 C21 -169.5(3)
O2 C2 C16 C21 10.1(4)
C21 C16 C17 C18 1.3(4)
C2 C16 C17 C18 -178.4(3)
C16 C17 C18 C19 -0.2(5)
C17 C18 C19 C20 -0.6(5)
C18 C19 C20 C21 0.2(5)
C17 C16 C21 C20 -1.7(4)
C2 C16 C21 C20 178.0(3)
C19 C20 C21 C16 0.9(5)
C5 C4 C22 C27 -168.5(3)
C3 C4 C22 C27 67.9(4)
C5 C4 C22 C23 7.4(4)
C3 C4 C22 C23 -116.2(3)
C27 C22 C23 C24 -0.4(4)
C4 C22 C23 C24 -176.4(3)
C22 C23 C24 C25 0.7(5)
C23 C24 C25 C26 -1.4(5)
C23 C24 C25 Br1 178.7(2)
C24 C25 C26 C27 1.8(5)
Br1 C25 C26 C27 -178.3(2)
C23 C22 C27 C26 0.9(4)
C4 C22 C27 C26 177.0(3)
C25 C26 C27 C22 -1.5(5)
